data_4085212
loop_
_publ_author_name
'Brill, Marcel'
'Rominger, Frank'
'Hofmann, Peter'

_publ_section_title
;
 1,2-Bis(di-tert-butylphosphino)imidazole (dtbpi): A Versatile
 Imidazole-Based, Rigid, Bulky Bisphosphine Ligand for Transition Metals
;
_journal_issue 2
_journal_name_full Organometallics
_journal_page_first 506
_journal_paper_doi 10.1021/om501145b
_journal_volume 34
_journal_year 2015
_chemical_formula_sum 'C20 H41 Cl N2 P2 Pd'
_chemical_formula_weight 513.34
_chemical_name_common '6b in manuscript'
_chemical_name_systematic
; 
 ? 
;
_space_group_crystal_system monoclinic
_space_group_IT_number 14
_space_group_name_Hall '-P 2ybc'
_space_group_name_H-M_alt 'P 1 21/c 1'
_symmetry_space_group_name_Hall '-P 2ybc'
_symmetry_space_group_name_H-M 'P 1 21/c 1'
_atom_sites_solution_hydrogens geom
_audit_creation_method SHELXL-2013
_cell_angle_alpha 90
_cell_angle_beta 118.5208(17)
_cell_angle_gamma 90
_cell_formula_units_Z 4
_cell_length_a 14.6888(10)
_cell_length_b 12.6183(8)
_cell_length_c 15.3563(12)
_cell_measurement_reflns_used 5450
_cell_measurement_temperature 200(2)
_cell_measurement_theta_max 25.08
_cell_measurement_theta_min 2.26
_cell_volume 2500.8(3)
_computing_cell_refinement 'Bruker SAINT'
_computing_data_collection 'Bruker APEX2'
_computing_data_reduction 'Bruker SAINT'
_computing_molecular_graphics 'Bruker SHELXTL'
_computing_publication_material 'Bruker SHELXTL'
_computing_structure_refinement 'SHELXL-2013 (Sheldrick, 2013)'
_computing_structure_solution 'SHELXS-97 (Sheldrick 2008)'
_diffrn_ambient_temperature 200(2)
_diffrn_measured_fraction_theta_full 0.988
_diffrn_measured_fraction_theta_max 0.999
_diffrn_measurement_device_type 'Bruker APEX-II Quazar'
_diffrn_measurement_method '\f and \w scans'
_diffrn_radiation_type MoK\a
_diffrn_radiation_wavelength 0.71073
_diffrn_reflns_av_R_equivalents 0.0499
_diffrn_reflns_av_unetI/netI 0.0526
_diffrn_reflns_Laue_measured_fraction_full 0.988
_diffrn_reflns_Laue_measured_fraction_max 0.999
_diffrn_reflns_limit_h_max 17
_diffrn_reflns_limit_h_min -17
_diffrn_reflns_limit_k_max 14
_diffrn_reflns_limit_k_min -15
_diffrn_reflns_limit_l_max 18
_diffrn_reflns_limit_l_min -18
_diffrn_reflns_number 15713
_diffrn_reflns_point_group_measured_fraction_full 0.988
_diffrn_reflns_point_group_measured_fraction_max 0.999
_diffrn_reflns_theta_full 25.242
_diffrn_reflns_theta_max 25.136
_diffrn_reflns_theta_min 1.509
_diffrn_source 'ImuS microsource'
_exptl_absorpt_coefficient_mu 0.984
_exptl_absorpt_correction_T_max 0.7604
_exptl_absorpt_correction_T_min 0.6730
_exptl_absorpt_correction_type multi-scan
_exptl_absorpt_process_details
;
Sheldrick, G. M. (2008). <i>SADABS</i>. University of G\"ottingen,             Germany.
;
_exptl_crystal_colour yellow
_exptl_crystal_density_diffrn 1.363
_exptl_crystal_description polyhedron
_exptl_crystal_F_000 1072
_exptl_crystal_size_max 0.160
_exptl_crystal_size_mid 0.110
_exptl_crystal_size_min 0.100
_refine_diff_density_max 2.794
_refine_diff_density_min -0.522
_refine_diff_density_rms 0.126
_refine_ls_extinction_method none
_refine_ls_goodness_of_fit_ref 1.047
_refine_ls_hydrogen_treatment constr
_refine_ls_matrix_type full
_refine_ls_number_parameters 236
_refine_ls_number_reflns 4551
_refine_ls_number_restraints 228
_refine_ls_restrained_S_all 1.078
_refine_ls_R_factor_all 0.0690
_refine_ls_R_factor_gt 0.0549
_refine_ls_shift/su_max 0.000
_refine_ls_shift/su_mean 0.000
_refine_ls_structure_factor_coef Fsqd
_refine_ls_weighting_details 'w=1/[\s^2^(Fo^2^)+(0.0826P)^2^+4.6413P] where P=(Fo^2^+2Fc^2^)/3'
_refine_ls_weighting_scheme calc
_refine_ls_wR_factor_gt 0.1415
_refine_ls_wR_factor_ref 0.1527
_reflns_Friedel_coverage 0.000
_reflns_number_gt 3740
_reflns_number_total 4551
_reflns_threshold_expression 'I > 2\s(I)'
_cod_data_source_file om501145b_si_002.cif
_cod_data_source_block mbi49
_cod_depositor_comments 'Adding full bibliography for 4085206--4085216.cif.'
_cod_database_code 4085212
_shelx_space_group_comment
; 
The symmetry employed for this shelxl refinement is uniquely defined 
by the following loop, which should always be used as a source of 
symmetry information in preference to the above space-group names. 
They are only intended as comments. 
;
_shelx_estimated_absorpt_t_min 0.858
_shelx_estimated_absorpt_t_max 0.908
_shelxl_version_number 2013-4

loop_
_space_group_symop_operation_xyz
'x, y, z'
'-x, y+1/2, -z+1/2'
'-x, -y, -z'
'x, -y-1/2, z-1/2'

loop_
_atom_site_label
_atom_site_type_symbol
_atom_site_fract_x
_atom_site_fract_y
_atom_site_fract_z
_atom_site_U_iso_or_equiv
_atom_site_adp_type
_atom_site_occupancy
_atom_site_site_symmetry_order
_atom_site_calc_flag
_atom_site_refinement_flags_posn
_atom_site_refinement_flags_adp
Pd1 Pd 0.22450(4) 0.35884(4) 0.25369(4) 0.03212(18) Uani 1 1 d . U
Cl1 Cl 0.0706(2) 0.39313(16) 0.2537(3) 0.0879(9) Uani 1 1 d . U
P1 P 0.26649(12) 0.53496(12) 0.25188(13) 0.0304(4) Uani 1 1 d . U
P2 P 0.20190(16) 0.17408(14) 0.2576(2) 0.0494(5) Uani 1 1 d . U
C1 C 0.3784(5) 0.4771(5) 0.2514(6) 0.0410(15) Uani 1 1 d . U
N2 N 0.3629(4) 0.3712(4) 0.2529(4) 0.0323(11) Uani 1 1 d . U
C3 C 0.4495(6) 0.3275(6) 0.2534(8) 0.055(2) Uani 1 1 d . U
H3 H 0.4652 0.2543 0.2545 0.066 Uiso 1 1 calc R U
C4 C 0.5075(7) 0.4110(7) 0.2521(10) 0.080(3) Uani 1 1 d . U
H4 H 0.5727 0.4039 0.2538 0.097 Uiso 1 1 calc R U
N5 N 0.4610(5) 0.5062(5) 0.2479(7) 0.070(2) Uani 1 1 d . U
C11 C 0.1934(7) 0.6121(7) 0.1364(7) 0.054(2) Uani 1 1 d . U
C12 C 0.2571(11) 0.7031(9) 0.1307(9) 0.103(4) Uani 1 1 d . U
H12A H 0.2711 0.7536 0.1840 0.155 Uiso 1 1 calc R U
H12B H 0.2189 0.7387 0.0665 0.155 Uiso 1 1 calc R U
H12C H 0.3229 0.6760 0.1377 0.155 Uiso 1 1 calc R U
C13 C 0.1697(11) 0.5304(10) 0.0540(6) 0.103(4) Uani 1 1 d . U
H13A H 0.1276 0.4729 0.0590 0.154 Uiso 1 1 calc R U
H13B H 0.2348 0.5013 0.0611 0.154 Uiso 1 1 calc R U
H13C H 0.1317 0.5648 -0.0108 0.154 Uiso 1 1 calc R U
C14 C 0.0893(10) 0.6501(11) 0.1281(11) 0.108(4) Uani 1 1 d . U
H14A H 0.0497 0.5887 0.1306 0.162 Uiso 1 1 calc R U
H14B H 0.0493 0.6875 0.0651 0.162 Uiso 1 1 calc R U
H14C H 0.1029 0.6980 0.1832 0.162 Uiso 1 1 calc R U
C15 C 0.3111(8) 0.6111(8) 0.3686(7) 0.071(3) Uani 1 1 d . U
C16 C 0.2197(12) 0.6650(13) 0.3693(11) 0.138(5) Uani 1 1 d . U
H16A H 0.1659 0.6124 0.3572 0.207 Uiso 1 1 calc R U
H16B H 0.1919 0.7191 0.3172 0.207 Uiso 1 1 calc R U
H16C H 0.2420 0.6986 0.4339 0.207 Uiso 1 1 calc R U
C17 C 0.3940(11) 0.6906(10) 0.3860(9) 0.102(4) Uani 1 1 d . U
H17A H 0.4532 0.6545 0.3862 0.153 Uiso 1 1 calc R U
H17B H 0.4164 0.7254 0.4500 0.153 Uiso 1 1 calc R U
H17C H 0.3667 0.7438 0.3331 0.153 Uiso 1 1 calc R U
C18 C 0.3574(12) 0.5274(12) 0.4496(7) 0.121(5) Uani 1 1 d . U
H18A H 0.4174 0.4946 0.4485 0.182 Uiso 1 1 calc R U
H18B H 0.3053 0.4730 0.4381 0.182 Uiso 1 1 calc R U
H18C H 0.3795 0.5606 0.5143 0.182 Uiso 1 1 calc R U
C20 C 0.0815(9) 0.1424(7) 0.2606(12) 0.112(4) Uani 1 1 d . U
H20A H 0.0836 0.1735 0.3200 0.168 Uiso 1 1 calc R U
H20B H 0.0742 0.0653 0.2620 0.168 Uiso 1 1 calc R U
H20C H 0.0223 0.1714 0.2015 0.168 Uiso 1 1 calc R U
C21 C 0.1841(7) 0.1089(7) 0.1408(8) 0.061(2) Uani 1 1 d . U
C22 C 0.1000(11) 0.1716(10) 0.0539(9) 0.114(4) Uani 1 1 d . U
H22A H 0.1200 0.2464 0.0599 0.172 Uiso 1 1 calc R U
H22B H 0.0341 0.1652 0.0551 0.172 Uiso 1 1 calc R U
H22C H 0.0921 0.1432 -0.0087 0.172 Uiso 1 1 calc R U
C23 C 0.1545(11) -0.0075(8) 0.1312(9) 0.105(4) Uani 1 1 d . U
H23A H 0.0915 -0.0158 0.1374 0.158 Uiso 1 1 calc R U
H23B H 0.2110 -0.0480 0.1835 0.158 Uiso 1 1 calc R U
H23C H 0.1417 -0.0338 0.0662 0.158 Uiso 1 1 calc R U
C24 C 0.2803(9) 0.1206(9) 0.1282(7) 0.077(3) Uani 1 1 d . U
H24A H 0.3005 0.1954 0.1350 0.116 Uiso 1 1 calc R U
H24B H 0.2652 0.0950 0.0625 0.116 Uiso 1 1 calc R U
H24C H 0.3370 0.0789 0.1792 0.116 Uiso 1 1 calc R U
C25 C 0.3054(9) 0.1124(6) 0.3743(7) 0.061(2) Uani 1 1 d . U
C26 C 0.3003(13) 0.1710(8) 0.4585(8) 0.115(5) Uani 1 1 d . U
H26A H 0.2316 0.1611 0.4531 0.172 Uiso 1 1 calc R U
H26B H 0.3128 0.2467 0.4545 0.172 Uiso 1 1 calc R U
H26C H 0.3533 0.1428 0.5221 0.172 Uiso 1 1 calc R U
C27 C 0.2889(10) -0.0069(7) 0.3822(8) 0.090(3) Uani 1 1 d . U
H27A H 0.2197 -0.0187 0.3750 0.134 Uiso 1 1 calc R U
H27B H 0.3414 -0.0332 0.4469 0.134 Uiso 1 1 calc R U
H27C H 0.2952 -0.0449 0.3296 0.134 Uiso 1 1 calc R U
C28 C 0.4121(9) 0.1303(8) 0.3872(6) 0.074(3) Uani 1 1 d . U
H28A H 0.4226 0.2061 0.3815 0.111 Uiso 1 1 calc R U
H28B H 0.4198 0.0915 0.3358 0.111 Uiso 1 1 calc R U
H28C H 0.4636 0.1049 0.4527 0.111 Uiso 1 1 calc R U

loop_
_atom_site_aniso_label
_atom_site_aniso_U_11
_atom_site_aniso_U_22
_atom_site_aniso_U_33
_atom_site_aniso_U_23
_atom_site_aniso_U_13
_atom_site_aniso_U_12
Pd1 0.0311(3) 0.0202(2) 0.0545(3) 0.0026(2) 0.0280(3) 0.0031(2)
Cl1 0.0701(16) 0.0374(11) 0.203(3) 0.0122(17) 0.103(2) 0.0113(11)
P1 0.0327(9) 0.0234(8) 0.0416(9) -0.0032(7) 0.0230(8) 0.0000(7)
P2 0.0486(12) 0.0206(8) 0.0986(16) 0.0074(10) 0.0510(13) 0.0032(8)
C1 0.034(3) 0.031(3) 0.063(4) 0.001(3) 0.027(3) 0.000(3)
N2 0.021(2) 0.036(3) 0.048(3) 0.001(3) 0.023(2) 0.002(2)
C3 0.039(4) 0.038(3) 0.099(6) -0.001(4) 0.042(4) 0.005(3)
C4 0.054(5) 0.047(4) 0.169(10) -0.008(5) 0.076(6) -0.003(4)
N5 0.054(4) 0.041(3) 0.143(6) -0.003(4) 0.068(5) -0.004(3)
C11 0.065(5) 0.051(5) 0.055(4) 0.021(3) 0.035(4) 0.023(4)
C12 0.145(10) 0.077(7) 0.110(8) 0.034(6) 0.079(8) -0.006(6)
C13 0.141(10) 0.099(7) 0.048(4) 0.016(4) 0.029(5) 0.032(7)
C14 0.095(7) 0.107(9) 0.139(10) 0.059(8) 0.070(7) 0.058(7)
C15 0.085(6) 0.070(6) 0.061(4) -0.037(4) 0.036(4) -0.019(5)
C16 0.128(9) 0.171(12) 0.133(10) -0.093(9) 0.076(8) -0.004(8)
C17 0.108(8) 0.080(7) 0.104(8) -0.045(6) 0.040(7) -0.041(6)
C18 0.157(11) 0.129(9) 0.058(5) -0.023(5) 0.035(6) -0.030(8)
C20 0.091(7) 0.041(5) 0.249(13) 0.003(8) 0.119(8) -0.014(5)
C21 0.054(5) 0.037(4) 0.075(5) -0.005(3) 0.016(4) -0.001(4)
C22 0.102(8) 0.077(7) 0.103(7) 0.000(6) -0.001(6) 0.011(6)
C23 0.118(9) 0.046(5) 0.130(9) -0.016(5) 0.042(8) -0.016(5)
C24 0.087(6) 0.086(7) 0.055(5) -0.028(5) 0.032(5) -0.004(5)
C25 0.107(6) 0.032(4) 0.064(4) 0.013(3) 0.057(4) 0.017(4)
C26 0.233(14) 0.058(6) 0.097(6) 0.005(5) 0.113(8) 0.022(8)
C27 0.159(10) 0.034(4) 0.101(7) 0.015(4) 0.084(7) 0.017(5)
C28 0.091(6) 0.069(6) 0.048(5) 0.014(5) 0.022(4) 0.017(5)

loop_
_atom_type_symbol
_atom_type_description
_atom_type_scat_dispersion_real
_atom_type_scat_dispersion_imag
_atom_type_scat_source
C C 0.0033 0.0016 'International Tables Vol C Tables 4.2.6.8 and 6.1.1.4'
H H 0.0000 0.0000 'International Tables Vol C Tables 4.2.6.8 and 6.1.1.4'
N N 0.0061 0.0033 'International Tables Vol C Tables 4.2.6.8 and 6.1.1.4'
P P 0.1023 0.0942 'International Tables Vol C Tables 4.2.6.8 and 6.1.1.4'
Cl Cl 0.1484 0.1585 'International Tables Vol C Tables 4.2.6.8 and 6.1.1.4'
Pd Pd -0.9988 1.0072 'International Tables Vol C Tables 4.2.6.8 and 6.1.1.4'

loop_
_geom_angle_atom_site_label_1
_geom_angle_atom_site_label_2
_geom_angle_atom_site_label_3
_geom_angle
N2 Pd1 Cl1 164.78(15)
N2 Pd1 P1 69.79(15)
Cl1 Pd1 P1 95.00(6)
N2 Pd1 P2 103.17(15)
Cl1 Pd1 P2 92.04(7)
P1 Pd1 P2 172.93(6)
C1 P1 C11 108.8(4)
C1 P1 C15 108.1(4)
C11 P1 C15 115.4(4)
C1 P1 Pd1 81.9(2)
C11 P1 Pd1 118.8(3)
C15 P1 Pd1 117.4(4)
C20 P2 C21 103.4(6)
C20 P2 C25 103.7(6)
C21 P2 C25 114.3(4)
C20 P2 Pd1 111.4(3)
C21 P2 Pd1 111.5(3)
C25 P2 Pd1 111.9(3)
N5 C1 N2 116.7(6)
N5 C1 P1 139.5(6)
N2 C1 P1 103.7(4)
C1 N2 C3 103.4(5)
C1 N2 Pd1 104.5(4)
C3 N2 Pd1 152.1(5)
C4 C3 N2 105.8(6)
C4 C3 H3 127.1
N2 C3 H3 127.1
C3 C4 N5 112.2(7)
C3 C4 H4 123.9
N5 C4 H4 123.9
C1 N5 C4 101.8(6)
C12 C11 C13 111.4(9)
C12 C11 C14 112.0(9)
C13 C11 C14 108.3(10)
C12 C11 P1 111.3(7)
C13 C11 P1 103.7(6)
C14 C11 P1 109.9(7)
C11 C12 H12A 109.5
C11 C12 H12B 109.5
H12A C12 H12B 109.5
C11 C12 H12C 109.5
H12A C12 H12C 109.5
H12B C12 H12C 109.5
C11 C13 H13A 109.5
C11 C13 H13B 109.5
H13A C13 H13B 109.5
C11 C13 H13C 109.5
H13A C13 H13C 109.5
H13B C13 H13C 109.5
C11 C14 H14A 109.5
C11 C14 H14B 109.5
H14A C14 H14B 109.5
C11 C14 H14C 109.5
H14A C14 H14C 109.5
H14B C14 H14C 109.5
C17 C15 C16 110.3(10)
C17 C15 C18 108.1(10)
C16 C15 C18 111.0(11)
C17 C15 P1 113.6(8)
C16 C15 P1 109.6(8)
C18 C15 P1 104.1(7)
C15 C16 H16A 109.5
C15 C16 H16B 109.5
H16A C16 H16B 109.5
C15 C16 H16C 109.5
H16A C16 H16C 109.5
H16B C16 H16C 109.5
C15 C17 H17A 109.5
C15 C17 H17B 109.5
H17A C17 H17B 109.5
C15 C17 H17C 109.5
H17A C17 H17C 109.5
H17B C17 H17C 109.5
C15 C18 H18A 109.5
C15 C18 H18B 109.5
H18A C18 H18B 109.5
C15 C18 H18C 109.5
H18A C18 H18C 109.5
H18B C18 H18C 109.5
P2 C20 H20A 109.5
P2 C20 H20B 109.5
H20A C20 H20B 109.5
P2 C20 H20C 109.5
H20A C20 H20C 109.5
H20B C20 H20C 109.5
C23 C21 C24 108.7(9)
C23 C21 C22 109.8(9)
C24 C21 C22 104.5(10)
C23 C21 P2 114.9(8)
C24 C21 P2 111.4(6)
C22 C21 P2 107.0(7)
C21 C22 H22A 109.5
C21 C22 H22B 109.5
H22A C22 H22B 109.5
C21 C22 H22C 109.5
H22A C22 H22C 109.5
H22B C22 H22C 109.5
C21 C23 H23A 109.5
C21 C23 H23B 109.5
H23A C23 H23B 109.5
C21 C23 H23C 109.5
H23A C23 H23C 109.5
H23B C23 H23C 109.5
C21 C24 H24A 109.5
C21 C24 H24B 109.5
H24A C24 H24B 109.5
C21 C24 H24C 109.5
H24A C24 H24C 109.5
H24B C24 H24C 109.5
C28 C25 C26 106.7(10)
C28 C25 C27 109.3(9)
C26 C25 C27 109.5(8)
C28 C25 P2 112.5(6)
C26 C25 P2 105.3(7)
C27 C25 P2 113.2(8)
C25 C26 H26A 109.5
C25 C26 H26B 109.5
H26A C26 H26B 109.5
C25 C26 H26C 109.5
H26A C26 H26C 109.5
H26B C26 H26C 109.5
C25 C27 H27A 109.5
C25 C27 H27B 109.5
H27A C27 H27B 109.5
C25 C27 H27C 109.5
H27A C27 H27C 109.5
H27B C27 H27C 109.5
C25 C28 H28A 109.5
C25 C28 H28B 109.5
H28A C28 H28B 109.5
C25 C28 H28C 109.5
H28A C28 H28C 109.5
H28B C28 H28C 109.5

loop_
_geom_bond_atom_site_label_1
_geom_bond_atom_site_label_2
_geom_bond_distance
Pd1 N2 2.044(4)
Pd1 Cl1 2.3025(18)
Pd1 P1 2.3101(16)
Pd1 P2 2.3595(18)
P1 C1 1.802(6)
P1 C11 1.851(8)
P1 C15 1.855(8)
P2 C20 1.836(9)
P2 C21 1.873(10)
P2 C25 1.879(10)
C1 N5 1.293(9)
C1 N2 1.357(8)
N2 C3 1.383(8)
C3 C4 1.362(11)
C3 H3 0.9500
C4 N5 1.369(10)
C4 H4 0.9500
C11 C12 1.511(14)
C11 C13 1.538(14)
C11 C14 1.548(14)
C12 H12A 0.9800
C12 H12B 0.9800
C12 H12C 0.9800
C13 H13A 0.9800
C13 H13B 0.9800
C13 H13C 0.9800
C14 H14A 0.9800
C14 H14B 0.9800
C14 H14C 0.9800
C15 C17 1.499(15)
C15 C16 1.510(17)
C15 C18 1.523(16)
C16 H16A 0.9800
C16 H16B 0.9800
C16 H16C 0.9800
C17 H17A 0.9800
C17 H17B 0.9800
C17 H17C 0.9800
C18 H18A 0.9800
C18 H18B 0.9800
C18 H18C 0.9800
C20 H20A 0.9800
C20 H20B 0.9800
C20 H20C 0.9800
C21 C23 1.519(13)
C21 C24 1.522(15)
C21 C22 1.536(14)
C22 H22A 0.9800
C22 H22B 0.9800
C22 H22C 0.9800
C23 H23A 0.9800
C23 H23B 0.9800
C23 H23C 0.9800
C24 H24A 0.9800
C24 H24B 0.9800
C24 H24C 0.9800
C25 C28 1.499(15)
C25 C26 1.521(12)
C25 C27 1.540(12)
C26 H26A 0.9800
C26 H26B 0.9800
C26 H26C 0.9800
C27 H27A 0.9800
C27 H27B 0.9800
C27 H27C 0.9800
C28 H28A 0.9800
C28 H28B 0.9800
C28 H28C 0.9800

loop_
_geom_torsion_atom_site_label_1
_geom_torsion_atom_site_label_2
_geom_torsion_atom_site_label_3
_geom_torsion_atom_site_label_4
_geom_torsion
C11 P1 C1 N5 60.0(12)
C15 P1 C1 N5 -66.1(12)
Pd1 P1 C1 N5 177.7(11)
C11 P1 C1 N2 -118.0(6)
C15 P1 C1 N2 116.0(6)
Pd1 P1 C1 N2 -0.3(5)
N5 C1 N2 C3 2.0(11)
P1 C1 N2 C3 -179.5(6)
N5 C1 N2 Pd1 -178.2(7)
P1 C1 N2 Pd1 0.3(6)
C1 N2 C3 C4 -0.1(11)
Pd1 N2 C3 C4 -179.7(10)
N2 C3 C4 N5 -1.7(14)
N2 C1 N5 C4 -2.9(12)
P1 C1 N5 C4 179.3(9)
C3 C4 N5 C1 2.7(14)
C1 P1 C11 C12 -62.9(8)
C15 P1 C11 C12 58.8(8)
Pd1 P1 C11 C12 -153.9(7)
C1 P1 C11 C13 56.9(8)
C15 P1 C11 C13 178.6(8)
Pd1 P1 C11 C13 -34.1(8)
C1 P1 C11 C14 172.4(8)
C15 P1 C11 C14 -65.9(9)
Pd1 P1 C11 C14 81.4(8)
C1 P1 C15 C17 53.5(10)
C11 P1 C15 C17 -68.6(10)
Pd1 P1 C15 C17 143.7(8)
C1 P1 C15 C16 177.4(9)
C11 P1 C15 C16 55.3(11)
Pd1 P1 C15 C16 -92.4(10)
C1 P1 C15 C18 -63.8(9)
C11 P1 C15 C18 174.1(8)
Pd1 P1 C15 C18 26.3(9)
C20 P2 C21 C23 -52.2(9)
C25 P2 C21 C23 59.8(9)
Pd1 P2 C21 C23 -172.0(7)
C20 P2 C21 C24 -176.4(7)
C25 P2 C21 C24 -64.4(8)
Pd1 P2 C21 C24 63.8(7)
C20 P2 C21 C22 70.0(9)
C25 P2 C21 C22 -178.1(8)
Pd1 P2 C21 C22 -49.9(9)
C20 P2 C25 C28 -179.4(7)
C21 P2 C25 C28 68.8(8)
Pd1 P2 C25 C28 -59.2(7)
C20 P2 C25 C26 -63.5(9)
C21 P2 C25 C26 -175.4(8)
Pd1 P2 C25 C26 56.6(8)
C20 P2 C25 C27 56.1(8)
C21 P2 C25 C27 -55.7(8)
Pd1 P2 C25 C27 176.3(6)
